data_4001789
loop_
_publ_author_name
'Brozek, Carl K.'
'Cozzolino, Anthony F.'
'Teat, Simon J.'
'Chen, Yu-Sheng'
'Dinc\(a, Mircea'

_publ_section_title
;
 Quantification of Site-Specific Cation Exchange in Metal--Organic
 Frameworks Using Multi-Wavelength Anomalous X-ray Dispersion
;
_journal_issue 15
_journal_name_full 'Chemistry of Materials'
_journal_page_first 2998
_journal_paper_doi 10.1021/cm400858d
_journal_volume 25
_journal_year 2013
_chemical_formula_sum 'C41 H12 Cl Mn7 N48 O5'
_chemical_formula_weight 1677.02
_chemical_name_systematic
; 
 ? 
;
_space_group_IT_number 221
_symmetry_space_group_name_Hall '-P 4 2 3'
_symmetry_space_group_name_H-M 'P m -3 m'
_atom_sites_solution_hydrogens geom
_atom_sites_solution_primary direct
_atom_sites_solution_secondary difmap
_audit_creation_method SHELXL-97
_cell_angle_alpha 90.00
_cell_angle_beta 90.00
_cell_angle_gamma 90.00
_cell_formula_units_Z 2
_cell_length_a 18.9153(5)
_cell_length_b 18.9153(5)
_cell_length_c 18.9153(5)
_cell_measurement_temperature 296(2)
_cell_volume 6767.7(3)
_computing_structure_refinement 'SHELXL-97 (Sheldrick, 2008)'
_computing_structure_solution 'SHELXS-97 (Sheldrick, 2008)'
_diffrn_ambient_temperature 296(2)
_diffrn_measured_fraction_theta_full 1.000
_diffrn_measured_fraction_theta_max 1.000
_diffrn_radiation_monochromator graphite
_diffrn_radiation_source 'fine-focus sealed tube'
_diffrn_radiation_wavelength 0.77490
_diffrn_reflns_av_R_equivalents 0.1113
_diffrn_reflns_av_sigmaI/netI 0.0467
_diffrn_reflns_limit_h_max 26
_diffrn_reflns_limit_h_min -27
_diffrn_reflns_limit_k_max 27
_diffrn_reflns_limit_k_min -26
_diffrn_reflns_limit_l_max 14
_diffrn_reflns_limit_l_min -27
_diffrn_reflns_number 58916
_diffrn_reflns_theta_full 33.71
_diffrn_reflns_theta_max 33.71
_diffrn_reflns_theta_min 1.17
_exptl_absorpt_coefficient_mu 0.689
_exptl_crystal_density_diffrn 0.823
_exptl_crystal_density_method 'not measured'
_exptl_crystal_F_000 1652
_refine_diff_density_max 3.434
_refine_diff_density_min -0.860
_refine_diff_density_rms 0.336
_refine_ls_extinction_method none
_refine_ls_goodness_of_fit_ref 1.912
_refine_ls_hydrogen_treatment mixed
_refine_ls_matrix_type full
_refine_ls_number_parameters 55
_refine_ls_number_reflns 2110
_refine_ls_number_restraints 0
_refine_ls_restrained_S_all 1.912
_refine_ls_R_factor_all 0.1676
_refine_ls_R_factor_gt 0.1551
_refine_ls_shift/su_max 0.000
_refine_ls_shift/su_mean 0.000
_refine_ls_structure_factor_coef Fsqd
_refine_ls_weighting_details 'calc w=1/[\s^2^(Fo^2^)+(0.2000P)^2^+0.0000P] where P=(Fo^2^+2Fc^2^)/3'
_refine_ls_weighting_scheme calc
_refine_ls_wR_factor_gt 0.3978
_refine_ls_wR_factor_ref 0.4280
_reflns_number_gt 1686
_reflns_number_total 2110
_reflns_threshold_expression >2sigma(I)
_cod_data_source_file cm400858d_si_004.cif
_cod_data_source_block sad
_cod_database_code 4001789

loop_
_symmetry_equiv_pos_as_xyz
'x, y, z'
'-x, -y, z'
'-x, y, -z'
'x, -y, -z'
'z, x, y'
'z, -x, -y'
'-z, -x, y'
'-z, x, -y'
'y, z, x'
'-y, z, -x'
'y, -z, -x'
'-y, -z, x'
'y, x, -z'
'-y, -x, -z'
'y, -x, z'
'-y, x, z'
'x, z, -y'
'-x, z, y'
'-x, -z, -y'
'x, -z, y'
'z, y, -x'
'z, -y, x'
'-z, y, x'
'-z, -y, -x'
'-x, -y, -z'
'x, y, -z'
'x, -y, z'
'-x, y, z'
'-z, -x, -y'
'-z, x, y'
'z, x, -y'
'z, -x, y'
'-y, -z, -x'
'y, -z, x'
'-y, z, x'
'y, z, -x'
'-y, -x, z'
'y, x, z'
'-y, x, -z'
'y, -x, -z'
'-x, -z, y'
'x, -z, -y'
'x, z, y'
'-x, z, -y'
'-z, -y, x'
'-z, y, -x'
'z, -y, -x'
'z, y, x'

loop_
_atom_site_label
_atom_site_type_symbol
_atom_site_fract_x
_atom_site_fract_y
_atom_site_fract_z
_atom_site_U_iso_or_equiv
_atom_site_adp_type
_atom_site_occupancy
_atom_site_symmetry_multiplicity
_atom_site_calc_flag
_atom_site_refinement_flags
Cl1 Cl 0.5000 0.5000 0.0000 0.0410(8) Uani 1 16 d S
Mn1 Mn 0.5000 0.35958(6) 0.0000 0.0450(5) Uani 1.033(12) 4 d SP
N1 N 0.41677(17) 0.36733(18) -0.07982(16) 0.0460(9) Uani 1 1 d .
N2 N 0.40639(17) 0.32334(19) -0.13278(17) 0.0491(9) Uani 1 1 d .
O1 O 0.5000 0.2437(8) 0.0000 0.225(15) Uani 1 4 d S
C1 C 0.3488(2) 0.3488(2) -0.1656(3) 0.0472(12) Uani 1 2 d S
C2 C 0.3169(2) 0.3169(2) -0.2279(3) 0.0489(13) Uani 1 2 d S
C3 C 0.3468(3) 0.2576(2) -0.2576(2) 0.0472(12) Uani 1 2 d S
H3 H 0.3871 0.2377 -0.2377 0.057 Uiso 1 2 calc SR
Mn2 Mn 0.5000 0.2584(7) -0.1426(7) 0.039(4) Uani 0.057(5) 2 d SP

loop_
_atom_site_aniso_label
_atom_site_aniso_U_11
_atom_site_aniso_U_22
_atom_site_aniso_U_33
_atom_site_aniso_U_23
_atom_site_aniso_U_13
_atom_site_aniso_U_12
Cl1 0.0421(10) 0.0421(10) 0.0389(14) 0.000 0.000 0.000
Mn1 0.0389(6) 0.0587(8) 0.0373(6) 0.000 0.000 0.000
N1 0.0466(15) 0.0512(17) 0.0402(14) -0.0071(11) -0.0073(12) 0.0026(12)
N2 0.0477(16) 0.0543(17) 0.0453(16) -0.0139(12) -0.0116(12) 0.0086(13)
O1 0.095(9) 0.068(7) 0.51(5) 0.000 0.000 0.000
C1 0.0482(16) 0.0482(16) 0.045(2) -0.0096(14) -0.0096(14) 0.0068(19)
C2 0.0494(16) 0.0494(16) 0.048(2) -0.0134(15) -0.0134(15) 0.011(2)
C3 0.048(2) 0.0468(15) 0.0468(15) -0.0131(19) -0.0122(15) 0.0122(15)
Mn2 0.034(6) 0.044(7) 0.040(7) -0.009(4) 0.000 0.000

loop_
_atom_type_symbol
_atom_type_description
_atom_type_scat_dispersion_real
_atom_type_scat_dispersion_imag
_atom_type_scat_source
C C 0.0040 0.0020 'International Tables Vol C Tables 4.2.6.8 and 6.1.1.4'
H H 0.0000 0.0000 'International Tables Vol C Tables 4.2.6.8 and 6.1.1.4'
N N 0.0076 0.0040 'International Tables Vol C Tables 4.2.6.8 and 6.1.1.4'
O O 0.0133 0.0073 'International Tables Vol C Tables 4.2.6.8 and 6.1.1.4'
Cl Cl 0.1700 0.1890 'International Tables Vol C Tables 4.2.6.8 and 6.1.1.4'
Mn Mn 0.3368 0.7283 'International Tables Vol C Tables 4.2.6.8 and 6.1.1.4'

loop_
_geom_angle_atom_site_label_1
_geom_angle_atom_site_label_2
_geom_angle_atom_site_label_3
_geom_angle
_geom_angle_site_symmetry_1
_geom_angle_site_symmetry_3
Mn1 Cl1 Mn1 90.0 37_665 .
Mn1 Cl1 Mn1 90.0 37_665 25_665
Mn1 Cl1 Mn1 180.0 . 25_665
Mn1 Cl1 Mn1 180.0 37_665 13
Mn1 Cl1 Mn1 90.0 . 13
Mn1 Cl1 Mn1 90.0 25_665 13
N1 Mn1 N1 172.30(19) 3_655 .
N1 Mn1 N1 87.36(17) 3_655 28_655
N1 Mn1 N1 92.13(17) . 28_655
N1 Mn1 N1 92.13(17) 3_655 26
N1 Mn1 N1 87.36(17) . 26
N1 Mn1 N1 172.30(19) 28_655 26
N1 Mn1 O1 93.85(9) 3_655 .
N1 Mn1 O1 93.85(9) . .
N1 Mn1 O1 93.85(9) 28_655 .
N1 Mn1 O1 93.85(9) 26 .
N1 Mn1 Cl1 86.15(9) 3_655 .
N1 Mn1 Cl1 86.15(9) . .
N1 Mn1 Cl1 86.15(9) 28_655 .
N1 Mn1 Cl1 86.15(9) 26 .
O1 Mn1 Cl1 180.0 . .
N2 N1 N1 110.0(2) . 38
N2 N1 Mn1 126.2(3) . .
N1 N1 Mn1 123.82(9) 38 .
N1 N2 C1 104.3(3) . .
N1 N2 Mn2 107.6(4) . .
C1 N2 Mn2 145.8(4) . .
N2 C1 N2 111.5(4) 38 .
N2 C1 C2 124.2(2) 38 .
N2 C1 C2 124.2(2) . .
C3 C2 C3 120.2(5) 8 .
C3 C2 C1 119.9(2) 8 .
C3 C2 C1 119.9(2) . .
C2 C3 C2 119.8(5) 11 .
N2 Mn2 N2 109.9(6) 28_655 .
N2 Mn2 Mn2 117.5(3) 28_655 42
N2 Mn2 Mn2 117.5(3) . 42

loop_
_geom_bond_atom_site_label_1
_geom_bond_atom_site_label_2
_geom_bond_distance
_geom_bond_site_symmetry_2
Cl1 Mn1 2.6562(12) 37_665
Cl1 Mn1 2.6562(12) .
Cl1 Mn1 2.6562(12) 25_665
Cl1 Mn1 2.6562(12) 13
Mn1 N1 2.186(3) 3_655
Mn1 N1 2.186(3) .
Mn1 N1 2.186(3) 28_655
Mn1 N1 2.186(3) 26
Mn1 O1 2.192(15) .
N1 N2 1.317(4) .
N1 N1 1.322(7) 38
N2 C1 1.344(4) .
N2 Mn2 2.163(8) .
C1 N2 1.344(4) 38
C1 C2 1.454(7) .
C2 C3 1.376(3) 8
C2 C3 1.376(3) .
C3 C2 1.376(3) 11
Mn2 N2 2.163(8) 28_655
Mn2 Mn2 3.10(2) 42
